data_7206206
loop_
_publ_author_name
'Olejniczak, Anna'
'Katrusiak, Andrzej'

_publ_section_title
;
 Structure--property relations in chloroacetonitriles
;
_journal_issue 16
_journal_name_full CrystEngComm
_journal_page_first 5212
_journal_paper_doi 10.1039/c1ce05144j
_journal_volume 13
_journal_year 2011
_chemical_formula_moiety 'C2 H Cl2 N'
_chemical_formula_sum 'C2 H Cl2 N'
_chemical_formula_weight 109.94
_chemical_name_common dichloroacetonitrile
_chemical_name_systematic
;
dichloroacetonitrile
;
_space_group_IT_number 14
_symmetry_cell_setting monoclinic
_symmetry_space_group_name_Hall '-P 2ybc'
_symmetry_space_group_name_H-M 'P 1 21/c 1'
_atom_sites_solution_hydrogens geom
_atom_sites_solution_primary direct
_atom_sites_solution_secondary difmap
_audit_creation_method SHELXL-97
_cell_angle_alpha 90.00
_cell_angle_beta 92.44(3)
_cell_angle_gamma 90.00
_cell_formula_units_Z 8
_cell_length_a 5.9360(12)
_cell_length_b 17.940(4)
_cell_length_c 7.5470(15)
_cell_measurement_pressure 1000000
_cell_measurement_reflns_used 640
_cell_measurement_temperature 296(2)
_cell_measurement_theta_max 29.96
_cell_measurement_theta_min 2.93
_cell_volume 803.0(3)
_computing_cell_refinement 'CrysAlis (Oxford Diffraction, 2002)'
_computing_data_collection 'CrysAlis (Oxford Diffraction, 2002)'
_computing_data_reduction 'CrysAlis (Oxford Diffraction, 2002)'
_computing_molecular_graphics
;X-Seed (Barbour, 2001)
and POV-Ray (Persistence of Vision, 2004)
;
_computing_publication_material 'SHELXL-97 (Sheldrick, 1997)'
_computing_structure_refinement 'SHELXL-97 (Sheldrick, 1997)'
_computing_structure_solution 'SHELXS-97 (Sheldrick, 1997)'
_diffrn_ambient_environment 'diamond-anvil cell'
_diffrn_ambient_pressure 1000000
_diffrn_ambient_temperature 296(2)
_diffrn_detector_area_resol_mean 16.4
_diffrn_measured_fraction_theta_full 0.272
_diffrn_measured_fraction_theta_max 0.272
_diffrn_measurement_device_type 'Kuma KM4CCD \k geometry'
_diffrn_measurement_method
;HP omega scans - for more details see:
A. Budzianowski, A. Katrusiak in High-Pressure Crystallography
(Eds.: A. Katrusiak, P. F. McMillan),
Dordrecht: Kluwer Acad. Publ., 2004 pp.157-168
;
_diffrn_radiation_monochromator graphite
_diffrn_radiation_source 'fine-focus sealed tube'
_diffrn_radiation_type MoK\a
_diffrn_radiation_wavelength 0.71073
_diffrn_reflns_av_R_equivalents 0.1656
_diffrn_reflns_av_sigmaI/netI 0.1157
_diffrn_reflns_limit_h_max 8
_diffrn_reflns_limit_h_min -8
_diffrn_reflns_limit_k_max 5
_diffrn_reflns_limit_k_min -5
_diffrn_reflns_limit_l_max 10
_diffrn_reflns_limit_l_min -10
_diffrn_reflns_number 5955
_diffrn_reflns_theta_full 29.96
_diffrn_reflns_theta_max 29.96
_diffrn_reflns_theta_min 2.93
_exptl_absorpt_coefficient_mu 1.394
_exptl_absorpt_correction_T_max 0.79
_exptl_absorpt_correction_T_min 0.39
_exptl_absorpt_correction_type integration
_exptl_absorpt_process_details
;
Katrusiak, A. (2003). REDSHABS - Program for correcting
reflections intensities for DAC absorption, gasket shadowing
and sample crystal absorption. Adam Mickiewicz University, Pozna\'n.
Katrusiak, A. (2004). Z. Kristallogr. 219, 461-467
;
_exptl_crystal_colour colourless
_exptl_crystal_density_diffrn 1.819
_exptl_crystal_density_method 'not measured'
_exptl_crystal_description plate
_exptl_crystal_F_000 432
_exptl_crystal_size_max 0.40
_exptl_crystal_size_mid 0.40
_exptl_crystal_size_min 0.10
_refine_diff_density_max 0.272
_refine_diff_density_min -0.299
_refine_diff_density_rms 0.072
_refine_ls_extinction_method none
_refine_ls_goodness_of_fit_ref 1.081
_refine_ls_hydrogen_treatment constr
_refine_ls_matrix_type full
_refine_ls_number_parameters 61
_refine_ls_number_reflns 640
_refine_ls_number_restraints 0
_refine_ls_restrained_S_all 1.081
_refine_ls_R_factor_all 0.2091
_refine_ls_R_factor_gt 0.0794
_refine_ls_shift/su_max 0.000
_refine_ls_shift/su_mean 0.000
_refine_ls_structure_factor_coef Fsqd
_refine_ls_weighting_details 'calc w=1/[\s^2^(Fo^2^)+(0.0772P)^2^+0.0000P] where P=(Fo^2^+2Fc^2^)/3'
_refine_ls_weighting_scheme calc
_refine_ls_wR_factor_gt 0.1439
_refine_ls_wR_factor_ref 0.1994
_reflns_number_gt 322
_reflns_number_total 640
_reflns_threshold_expression >2sigma(I)
_cod_data_source_file c1ce05144j.txt
_cod_data_source_block dcan
_cod_depositor_comments
;
The following automatic conversions were performed:

'_symmetry_cell_setting' value 'Monoclinic' changed to 'monoclinic'
according to /home/saulius/struct/CIF-dictionaries/cif_core.dic
dictionary named 'cif_core.dic' version 2.4.1 from 2010-06-29.

Automatic conversion script
Id: cif_fix_values 1715 2011-07-08 13:25:40Z adriana 
;
_cod_original_sg_symbol_H-M 'P 2(1)/c'
_cod_database_code 7206206

loop_
_symmetry_equiv_pos_as_xyz
'x, y, z'
'-x, y+1/2, -z+1/2'
'-x, -y, -z'
'x, -y-1/2, z-1/2'

loop_
_atom_site_label
_atom_site_type_symbol
_atom_site_fract_x
_atom_site_fract_y
_atom_site_fract_z
_atom_site_U_iso_or_equiv
_atom_site_adp_type
_atom_site_occupancy
_atom_site_symmetry_multiplicity
_atom_site_calc_flag
_atom_site_refinement_flags
_atom_site_disorder_assembly
_atom_site_disorder_group
Cl3 Cl -0.1520(4) 0.5883(5) -0.0509(4) 0.065(7) Uani 1 1 d . . .
N1 N 0.4894(16) 0.7482(15) 0.5348(16) 0.062(3) Uiso 1 1 d . . .
C2 C 0.6096(13) 0.6369(16) 0.3541(11) 0.025(3) Uiso 1 1 d . . .
H1 H 0.6674 0.6551 0.2423 0.030 Uiso 1 1 calc R . .
Cl4 Cl 0.2854(4) 0.5813(5) -0.2071(4) 0.091(8) Uani 1 1 d . . .
C4 C 0.0929(16) 0.644(2) -0.0958(14) 0.048(3) Uiso 1 1 d . . .
H2 H 0.1640 0.6615 0.0158 0.058 Uiso 1 1 calc R . .
C3 C 0.0352(17) 0.7010(19) -0.1985(16) 0.033(3) Uiso 1 1 d . . .
Cl2 Cl 0.8302(4) 0.5891(5) 0.4670(4) 0.066(8) Uani 1 1 d . . .
C1 C 0.5378(16) 0.7006(18) 0.4524(15) 0.034(3) Uiso 1 1 d . . .
Cl1 Cl 0.3854(4) 0.5763(5) 0.3008(4) 0.054(7) Uani 1 1 d . . .
N2 N -0.0030(16) 0.7602(18) -0.2697(15) 0.052(3) Uiso 1 1 d . . .

loop_
_atom_site_aniso_label
_atom_site_aniso_U_11
_atom_site_aniso_U_22
_atom_site_aniso_U_33
_atom_site_aniso_U_23
_atom_site_aniso_U_13
_atom_site_aniso_U_12
Cl3 0.0553(18) 0.08(2) 0.0597(18) 0.004(4) 0.0215(13) -0.007(4)
Cl4 0.0493(17) 0.16(2) 0.0652(19) -0.004(4) 0.0161(13) 0.014(4)
Cl2 0.0579(19) 0.08(2) 0.0615(19) -0.011(4) -0.0136(13) 0.009(4)
Cl1 0.0502(17) 0.05(2) 0.0606(18) 0.008(4) -0.0070(12) -0.002(4)

loop_
_atom_type_symbol
_atom_type_description
_atom_type_scat_dispersion_real
_atom_type_scat_dispersion_imag
_atom_type_scat_source
C C 0.0033 0.0016 'International Tables Vol C Tables 4.2.6.8 and 6.1.1.4'
H H 0.0000 0.0000 'International Tables Vol C Tables 4.2.6.8 and 6.1.1.4'
N N 0.0061 0.0033 'International Tables Vol C Tables 4.2.6.8 and 6.1.1.4'
Cl Cl 0.1484 0.1585 'International Tables Vol C Tables 4.2.6.8 and 6.1.1.4'

loop_
_geom_angle_atom_site_label_1
_geom_angle_atom_site_label_2
_geom_angle_atom_site_label_3
_geom_angle
_geom_angle_site_symmetry_1
_geom_angle_site_symmetry_3
_geom_angle_publ_flag
C1 C2 Cl1 111.9(8) . . ?
C1 C2 Cl2 111.7(8) . . ?
Cl1 C2 Cl2 110.6(16) . . ?
C1 C2 H1 107.5 . . ?
Cl1 C2 H1 107.5 . . ?
Cl2 C2 H1 107.5 . . ?
C3 C4 Cl3 110.3(9) . . ?
C3 C4 Cl4 110.9(10) . . ?
Cl3 C4 Cl4 105.9(18) . . ?
C3 C4 H2 109.9 . . ?
Cl3 C4 H2 109.9 . . ?
Cl4 C4 H2 109.9 . . ?
N2 C3 C4 169(3) . . ?
N1 C1 C2 176.4(19) . . ?

loop_
_geom_bond_atom_site_label_1
_geom_bond_atom_site_label_2
_geom_bond_distance
_geom_bond_site_symmetry_2
_geom_bond_publ_flag
Cl3 C4 1.80(2) . ?
N1 C1 1.10(3) . ?
C2 C1 1.44(3) . ?
C2 Cl1 1.75(2) . ?
C2 Cl2 1.755(17) . ?
C2 H1 0.9800 . ?
Cl4 C4 1.83(2) . ?
C4 C3 1.32(4) . ?
C4 H2 0.9800 . ?
C3 N2 1.21(4) . ?
